data_7117975
loop_
_publ_author_name
'Zi-Yi Du'
'Yu-Zhi Sun'
'Shao-Li Chen'
'Bo Huang'
'Yu-Jun Su'
'Ting-Ting Xu'
'Wei-Xiong Zhang'
'Xiao-Ming Chen'

_publ_section_title
;
 Insight into the molecular dynamics of guest cations confined in
 deformable azido coordination frameworks
;
_journal_name_full Chem.Commun.
_journal_page_first 15641
_journal_paper_doi 10.1039/C5cc06863K
_journal_volume 51
_journal_year 2015
_chemical_formula_sum 'C3 H10 Cd N10'
_chemical_formula_weight 298.61
_chemical_name_systematic
; 
 ? 
;
_space_group_IT_number 14
_symmetry_cell_setting monoclinic
_symmetry_space_group_name_Hall '-P 2ybc'
_symmetry_space_group_name_H-M 'P 1 21/c 1'
_atom_sites_solution_hydrogens geom
_atom_sites_solution_primary direct
_atom_sites_solution_secondary difmap
_audit_creation_method SHELXL-97
_audit_update_record
;
2015-03-19 deposited with the CCDC.
2015-09-01 downloaded from the CCDC.
;
_cell_angle_alpha 90.00
_cell_angle_beta 105.803(2)
_cell_angle_gamma 90.00
_cell_formula_units_Z 4
_cell_length_a 8.6061(5)
_cell_length_b 9.3656(5)
_cell_length_c 13.0160(8)
_cell_measurement_temperature 283(2)
_cell_volume 1009.45(10)
_computing_cell_refinement 'Bruker FRAMBO'
_computing_data_collection 'Bruker FRAMBO'
_computing_data_reduction 'Bruker SAINT'
_computing_molecular_graphics 'Bruker SHELXTL'
_computing_publication_material 'Bruker SHELXTL'
_computing_structure_refinement 'SHELXL-97 (Sheldrick, 1997)'
_computing_structure_solution 'SHELXS-97 (Sheldrick, 1990)'
_diffrn_ambient_temperature 283(2)
_diffrn_measured_fraction_theta_full 0.994
_diffrn_measured_fraction_theta_max 0.994
_diffrn_measurement_device_type 'multiwire proportional'
_diffrn_measurement_method 'phi and omega scans'
_diffrn_radiation_monochromator graphite
_diffrn_radiation_source 'fine-focus sealed tube'
_diffrn_radiation_type MoK\a
_diffrn_radiation_wavelength 0.71073
_diffrn_reflns_av_R_equivalents 0.0426
_diffrn_reflns_av_sigmaI/netI 0.0480
_diffrn_reflns_limit_h_max 10
_diffrn_reflns_limit_h_min -9
_diffrn_reflns_limit_k_max 11
_diffrn_reflns_limit_k_min -11
_diffrn_reflns_limit_l_max 16
_diffrn_reflns_limit_l_min -16
_diffrn_reflns_number 6125
_diffrn_reflns_theta_full 25.99
_diffrn_reflns_theta_max 25.99
_diffrn_reflns_theta_min 3.25
_exptl_absorpt_coefficient_mu 2.146
_exptl_absorpt_correction_T_max 0.8140
_exptl_absorpt_correction_T_min 0.6735
_exptl_absorpt_correction_type multi-scan
_exptl_absorpt_process_details '(ABSCOR; Higashi, 1995)'
_exptl_crystal_colour colorless
_exptl_crystal_density_diffrn 1.965
_exptl_crystal_density_method 'not measured'
_exptl_crystal_description block
_exptl_crystal_F_000 584
_exptl_crystal_size_max 0.20
_exptl_crystal_size_mid 0.15
_exptl_crystal_size_min 0.10
_refine_diff_density_max 1.893
_refine_diff_density_min -0.761
_refine_diff_density_rms 0.131
_refine_ls_extinction_coef 0.0049(8)
_refine_ls_extinction_expression Fc^*^=kFc[1+0.001xFc^2^\l^3^/sin(2\q)]^-1/4^
_refine_ls_extinction_method SHELXL
_refine_ls_goodness_of_fit_ref 1.006
_refine_ls_hydrogen_treatment mixed
_refine_ls_matrix_type full
_refine_ls_number_parameters 137
_refine_ls_number_reflns 1977
_refine_ls_number_restraints 0
_refine_ls_restrained_S_all 1.006
_refine_ls_R_factor_all 0.0389
_refine_ls_R_factor_gt 0.0324
_refine_ls_shift/su_max 0.001
_refine_ls_shift/su_mean 0.000
_refine_ls_structure_factor_coef Fsqd
_refine_ls_weighting_details 'calc w=1/[\s^2^(Fo^2^)+(0.0452P)^2^+0.2100P] where P=(Fo^2^+2Fc^2^)/3'
_refine_ls_weighting_scheme calc
_refine_ls_wR_factor_gt 0.0797
_refine_ls_wR_factor_ref 0.0850
_reflns_number_gt 1548
_reflns_number_total 1977
_reflns_threshold_expression >2sigma(I)
_cod_data_source_file c5cc06863k2.cif.txt
_cod_data_source_block 1-283K
_cod_original_sg_symbol_H-M P2(1)/c
_cod_database_code 7117975

loop_
_symmetry_equiv_pos_as_xyz
'x, y, z'
'-x, y+1/2, -z+1/2'
'-x, -y, -z'
'x, -y-1/2, z-1/2'

loop_
_atom_site_label
_atom_site_type_symbol
_atom_site_fract_x
_atom_site_fract_y
_atom_site_fract_z
_atom_site_U_iso_or_equiv
_atom_site_adp_type
_atom_site_occupancy
_atom_site_symmetry_multiplicity
_atom_site_calc_flag
_atom_site_refinement_flags
_atom_site_disorder_assembly
_atom_site_disorder_group
Cd1 Cd 0.24515(2) 0.251600(15) 0.990824(18) 0.02431(15) Uani 1 1 d . . .
N1 N 0.1668(3) 0.1974(4) 0.8069(2) 0.0506(7) Uani 1 1 d . . .
N2 N 0.2324(3) 0.1947(3) 0.73929(16) 0.0319(6) Uani 1 1 d . . .
N3 N 0.2969(3) 0.1858(3) 0.6715(2) 0.0510(7) Uani 1 1 d . . .
N4 N 0.0122(3) 0.1247(3) 0.9963(2) 0.0421(6) Uani 1 1 d . . .
N5 N 0.0000 0.0000 1.0000 0.0334(9) Uani 1 2 d S . .
N6 N 0.4682(3) 0.3797(3) 0.9796(2) 0.0430(6) Uani 1 1 d . . .
N7 N 0.5000 0.5000 1.0000 0.0320(9) Uani 1 2 d S . .
N8 N 0.3946(3) 0.0443(3) 1.0323(2) 0.0461(7) Uani 1 1 d . . .
N9 N 0.5000 0.0000 1.0000 0.0332(9) Uani 1 2 d S . .
N10 N 0.0719(3) 0.4486(3) 0.9439(2) 0.0476(7) Uani 1 1 d . . .
N11 N 0.0000 0.5000 1.0000 0.0341(9) Uani 1 2 d S . .
N12 N 0.7914(4) 0.2248(3) 0.7718(2) 0.0405(7) Uani 1 1 d . . .
H12A H 0.8933 0.2253 0.8163 0.049 Uiso 1 1 calc R . .
C1 C 0.7459(4) 0.0742(4) 0.7503(2) 0.0524(10) Uani 1 1 d . . .
H1A H 0.7477 0.0270 0.8161 0.079 Uiso 1 1 calc R . .
H1B H 0.8212 0.0285 0.7184 0.079 Uiso 1 1 calc R . .
H1C H 0.6393 0.0686 0.7024 0.079 Uiso 1 1 calc R . .
C2 C 0.6879(5) 0.2964(5) 0.8292(3) 0.0624(11) Uani 1 1 d . . .
H2A H 0.7215 0.3939 0.8428 0.094 Uiso 1 1 calc R . .
H2B H 0.6969 0.2483 0.8957 0.094 Uiso 1 1 calc R . .
H2C H 0.5777 0.2936 0.7866 0.094 Uiso 1 1 calc R . .
C3 C 0.7988(5) 0.3006(5) 0.6738(3) 0.0668(11) Uani 1 1 d . . .
H3A H 0.8385 0.3958 0.6917 0.100 Uiso 1 1 calc R . .
H3B H 0.6928 0.3048 0.6250 0.100 Uiso 1 1 calc R . .
H3C H 0.8701 0.2505 0.6409 0.100 Uiso 1 1 calc R . .

loop_
_atom_site_aniso_label
_atom_site_aniso_U_11
_atom_site_aniso_U_22
_atom_site_aniso_U_33
_atom_site_aniso_U_23
_atom_site_aniso_U_13
_atom_site_aniso_U_12
Cd1 0.0226(2) 0.0250(2) 0.0268(2) -0.00132(6) 0.00939(13) 0.00017(7)
N1 0.0494(18) 0.0702(19) 0.0346(16) -0.0116(14) 0.0157(14) -0.0111(16)
N2 0.0367(14) 0.0318(15) 0.0255(13) -0.0011(9) 0.0058(12) -0.0017(10)
N3 0.0493(17) 0.073(2) 0.0327(15) 0.0073(14) 0.0136(14) 0.0065(16)
N4 0.0320(14) 0.0375(15) 0.0609(17) 0.0020(12) 0.0197(13) -0.0042(11)
N5 0.021(2) 0.044(3) 0.035(2) 0.0022(18) 0.0087(17) -0.0012(19)
N6 0.0382(15) 0.0375(15) 0.0605(17) -0.0034(12) 0.0259(14) -0.0073(12)
N7 0.024(2) 0.042(3) 0.0321(19) 0.0046(18) 0.0112(17) -0.0003(19)
N8 0.0420(16) 0.0385(14) 0.0658(18) 0.0107(12) 0.0283(15) 0.0128(12)
N9 0.035(2) 0.0226(19) 0.038(2) 0.0052(16) 0.0042(19) 0.0011(19)
N10 0.0569(18) 0.0440(15) 0.0518(16) 0.0109(12) 0.0315(15) 0.0192(13)
N11 0.032(2) 0.029(2) 0.041(2) 0.0108(17) 0.0083(19) 0.0049(19)
N12 0.0376(13) 0.0422(14) 0.0439(18) 0.0012(12) 0.0148(14) -0.0003(13)
C1 0.073(3) 0.041(2) 0.043(2) -0.0036(12) 0.016(2) -0.0026(14)
C2 0.048(2) 0.063(2) 0.077(3) -0.028(2) 0.019(2) 0.009(2)
C3 0.069(3) 0.068(2) 0.061(3) 0.031(2) 0.014(2) -0.006(3)

loop_
_atom_type_symbol
_atom_type_description
_atom_type_scat_dispersion_real
_atom_type_scat_dispersion_imag
_atom_type_scat_source
C C 0.0033 0.0016 'International Tables Vol C Tables 4.2.6.8 and 6.1.1.4'
H H 0.0000 0.0000 'International Tables Vol C Tables 4.2.6.8 and 6.1.1.4'
N N 0.0061 0.0033 'International Tables Vol C Tables 4.2.6.8 and 6.1.1.4'
Cd Cd -0.8075 1.2024 'International Tables Vol C Tables 4.2.6.8 and 6.1.1.4'

loop_
_geom_angle_atom_site_label_1
_geom_angle_atom_site_label_2
_geom_angle_atom_site_label_3
_geom_angle
_geom_angle_site_symmetry_1
_geom_angle_site_symmetry_3
N6 Cd1 N8 91.82(9) . .
N6 Cd1 N3 89.96(10) . 4_566
N8 Cd1 N3 91.97(10) . 4_566
N6 Cd1 N10 93.19(9) . .
N8 Cd1 N10 174.66(8) . .
N3 Cd1 N10 89.87(10) 4_566 .
N6 Cd1 N4 177.91(8) . .
N8 Cd1 N4 89.61(9) . .
N3 Cd1 N4 91.52(9) 4_566 .
N10 Cd1 N4 85.34(9) . .
N6 Cd1 N1 93.48(9) . .
N8 Cd1 N1 92.49(10) . .
N3 Cd1 N1 174.28(9) 4_566 .
N10 Cd1 N1 85.37(10) . .
N4 Cd1 N1 84.93(9) . .
N2 N1 Cd1 134.9(2) . .
N3 N2 N1 177.2(4) . .
N2 N3 Cd1 137.8(2) . 4_565
N5 N4 Cd1 126.24(16) . .
N4 N5 N4 180.000(1) . 3_557
N7 N6 Cd1 129.31(16) . .
N6 N7 N6 180.000(1) . 3_667
N9 N8 Cd1 130.44(16) . .
N8 N9 N8 180.000(1) 3_657 .
N11 N10 Cd1 124.26(16) . .
N10 N11 N10 180.000(2) . 3_567
C1 N12 C2 111.5(3) . .
C1 N12 C3 111.7(3) . .
C2 N12 C3 113.3(4) . .

loop_
_geom_bond_atom_site_label_1
_geom_bond_atom_site_label_2
_geom_bond_distance
_geom_bond_site_symmetry_2
Cd1 N6 2.302(2) .
Cd1 N8 2.310(2) .
Cd1 N3 2.346(3) 4_566
Cd1 N10 2.346(2) .
Cd1 N4 2.348(2) .
Cd1 N1 2.359(3) .
N1 N2 1.168(3) .
N2 N3 1.166(3) .
N3 Cd1 2.346(3) 4_565
N4 N5 1.174(2) .
N5 N4 1.174(2) 3_557
N6 N7 1.173(2) .
N7 N6 1.173(2) 3_667
N8 N9 1.174(2) .
N9 N8 1.174(2) 3_657
N10 N11 1.180(2) .
N11 N10 1.180(2) 3_567
N12 C1 1.471(4) .
N12 C2 1.471(4) .
N12 C3 1.476(4) .
